data_4127809
loop_
_publ_author_name
'Wang, Jinlian'
'Chu, Ming'
'Fan, Jian-Xun'
'Lau, Tsz-Ki'
'Ren, Ai-Min'
'Lu, Xinhui'
'Miao, Qian'

_publ_section_title
;
 Crystal Engineering of Biphenylene-Containing Acenes for High-Mobility
 Organic Semiconductors.
;
_journal_issue 8
_journal_name_full 'Journal of the American Chemical Society'
_journal_page_first 3589
_journal_page_last 3596
_journal_paper_doi 10.1021/jacs.8b12671
_journal_volume 141
_journal_year 2019
_chemical_formula_sum 'C58 H66'
_chemical_formula_weight 763.10
_chemical_name_systematic 5,9,14,18-tetrahexyl-bisnaphtho[2',3':3,4]cyclobut[1,2-b:1',2'-i]anthracene
_space_group_crystal_system triclinic
_space_group_IT_number 2
_space_group_name_Hall '-P 1'
_space_group_name_H-M_alt 'P -1'
_symmetry_space_group_name_Hall '-P 1'
_symmetry_space_group_name_H-M 'P -1'
_atom_sites_solution_hydrogens geom
_audit_creation_method SHELXL-2014/6
_cell_angle_alpha 73.7794(17)
_cell_angle_beta 78.4187(18)
_cell_angle_gamma 79.3591(19)
_cell_formula_units_Z 2
_cell_length_a 7.4570(4)
_cell_length_b 17.7010(11)
_cell_length_c 18.1186(10)
_cell_measurement_reflns_used 88
_cell_measurement_temperature 173(2)
_cell_measurement_theta_max 15
_cell_measurement_theta_min 15
_cell_volume 2228.5(2)
_computing_cell_refinement 'BRUKER D8VENTURE DIFFRACTOMETER'
_computing_data_collection 'BRUKER D8VENTURE DIFFRACTOMETER'
_computing_data_reduction 'BRUKER D8VENTURE DIFFRACTOMETER'
_computing_molecular_graphics 'BRUKER SHELXTL'
_computing_publication_material 'BRUKER SHELXTL'
_computing_structure_refinement 'SHELXL-2014/6 (Sheldrick, 2014)'
_diffrn_ambient_temperature 173(2)
_diffrn_measured_fraction_theta_full 0.976
_diffrn_measured_fraction_theta_max 0.999
_diffrn_measurement_device_type 'BRUKER D8VENTURE DIFFRACTOMETER'
_diffrn_measurement_method 'PHI & OMEGA SCAN'
_diffrn_radiation_type MoK\a
_diffrn_radiation_wavelength 0.71073
_diffrn_reflns_av_R_equivalents 0.0600
_diffrn_reflns_av_unetI/netI 0.0351
_diffrn_reflns_Laue_measured_fraction_full 0.976
_diffrn_reflns_Laue_measured_fraction_max 0.999
_diffrn_reflns_limit_h_max 8
_diffrn_reflns_limit_h_min -8
_diffrn_reflns_limit_k_max 21
_diffrn_reflns_limit_k_min -21
_diffrn_reflns_limit_l_max 21
_diffrn_reflns_limit_l_min -21
_diffrn_reflns_number 74389
_diffrn_reflns_point_group_measured_fraction_full 0.976
_diffrn_reflns_point_group_measured_fraction_max 0.999
_diffrn_reflns_theta_full 25.242
_diffrn_reflns_theta_max 25.025
_diffrn_reflns_theta_min 1.895
_exptl_absorpt_coefficient_mu 0.064
_exptl_absorpt_correction_T_max 0.7456
_exptl_absorpt_correction_T_min 0.6255
_exptl_absorpt_correction_type multi-scan
_exptl_crystal_colour colourless
_exptl_crystal_density_diffrn 1.137
_exptl_crystal_description block
_exptl_crystal_F_000 828
_exptl_crystal_size_max 0.400
_exptl_crystal_size_mid 0.300
_exptl_crystal_size_min 0.200
_refine_diff_density_max 0.570
_refine_diff_density_min -0.421
_refine_diff_density_rms 0.144
_refine_ls_extinction_coef 0.018(2)
_refine_ls_extinction_expression Fc^*^=kFc[1+0.001xFc^2^\l^3^/sin(2\q)]^-1/4^
_refine_ls_extinction_method SHELXL
_refine_ls_goodness_of_fit_ref 1.061
_refine_ls_hydrogen_treatment constr
_refine_ls_matrix_type full
_refine_ls_number_parameters 543
_refine_ls_number_reflns 7854
_refine_ls_number_restraints 10
_refine_ls_restrained_S_all 1.061
_refine_ls_R_factor_all 0.0978
_refine_ls_R_factor_gt 0.0717
_refine_ls_shift/su_max 0.000
_refine_ls_shift/su_mean 0.000
_refine_ls_structure_factor_coef Fsqd
_refine_ls_weighting_details 'w=1/[\s^2^(Fo^2^)+(0.0860P)^2^+2.0117P] where P=(Fo^2^+2Fc^2^)/3'
_refine_ls_weighting_scheme calc
_refine_ls_wR_factor_gt 0.1775
_refine_ls_wR_factor_ref 0.1945
_reflns_Friedel_coverage 0.000
_reflns_number_gt 5733
_reflns_number_total 7854
_reflns_threshold_expression 'I > 2\s(I)'
_cod_data_source_file ja8b12671_si_005.cif
_cod_data_source_block 2b
_cod_database_code 4127809
_shelx_space_group_comment
;
The symmetry employed for this shelxl refinement is uniquely defined
by the following loop, which should always be used as a source of
symmetry information in preference to the above space-group names.
They are only intended as comments.
;
_shelx_estimated_absorpt_t_min 0.975
_shelx_estimated_absorpt_t_max 0.987
_shelxl_version_number 2014/6

loop_
_space_group_symop_operation_xyz
'x, y, z'
'-x, -y, -z'

loop_
_atom_site_label
_atom_site_type_symbol
_atom_site_fract_x
_atom_site_fract_y
_atom_site_fract_z
_atom_site_U_iso_or_equiv
_atom_site_adp_type
_atom_site_occupancy
_atom_site_site_symmetry_order
_atom_site_calc_flag
_atom_site_refinement_flags_posn
_atom_site_refinement_flags_adp
_atom_site_refinement_flags_occupancy
_atom_site_disorder_assembly
_atom_site_disorder_group
C1 C 0.5457(3) -0.05765(14) 0.06522(14) 0.0248(5) Uani 1 1 d . . . . .
H1A H 0.5776 -0.0971 0.1100 0.030 Uiso 1 1 calc R U . . .
C2 C 0.4863(3) 0.02017(14) 0.07167(14) 0.0237(5) Uani 1 1 d . . . . .
C3 C 0.4723(3) 0.04034(14) 0.14414(14) 0.0256(6) Uani 1 1 d . . . . .
H3A H 0.5014 0.0012 0.1896 0.031 Uiso 1 1 calc R U . . .
C4 C 0.4159(3) 0.11743(14) 0.14527(14) 0.0248(5) Uani 1 1 d . . . . .
C5 C 0.3767(3) 0.17900(14) 0.19123(14) 0.0254(6) Uani 1 1 d . . . . .
C6 C 0.3738(3) 0.19314(15) 0.26134(14) 0.0270(6) Uani 1 1 d . . . . .
C7 C 0.3219(3) 0.27589(15) 0.26256(15) 0.0295(6) Uani 1 1 d . . . . .
C8 C 0.3145(4) 0.29898(17) 0.33160(16) 0.0358(7) Uani 1 1 d . . . . .
H8A H 0.3409 0.2595 0.3772 0.043 Uiso 1 1 calc R U . . .
C9 C 0.2701(4) 0.37718(18) 0.33500(18) 0.0413(7) Uani 1 1 d . . . . .
H9A H 0.2662 0.3909 0.3824 0.050 Uiso 1 1 calc R U . . .
C10 C 0.2310(4) 0.43578(18) 0.26902(18) 0.0421(7) Uani 1 1 d . . . . .
H10A H 0.2013 0.4897 0.2712 0.051 Uiso 1 1 calc R U . . .
C11 C 0.2353(4) 0.41607(16) 0.20085(17) 0.0362(7) Uani 1 1 d . . . . .
H11A H 0.2075 0.4570 0.1564 0.043 Uiso 1 1 calc R U . . .
C12 C 0.2799(3) 0.33643(15) 0.19443(15) 0.0300(6) Uani 1 1 d . . . . .
C13 C 0.2826(3) 0.31790(15) 0.12120(15) 0.0278(6) Uani 1 1 d . . . . .
C14 C 0.3316(3) 0.23924(14) 0.12288(14) 0.0257(6) Uani 1 1 d . . . . .
C15 C 0.3705(3) 0.17787(14) 0.07672(14) 0.0235(5) Uani 1 1 d . . . . .
C16 C 0.3788(3) 0.16144(14) 0.00762(14) 0.0263(6) Uani 1 1 d . . . . .
H16A H 0.3462 0.2017 -0.0366 0.032 Uiso 1 1 calc R U . . .
C17 C 0.4395(3) 0.08015(14) 0.00367(14) 0.0238(5) Uani 1 1 d . . . . .
C18 C 0.4190(3) 0.13155(16) 0.33347(14) 0.0301(6) Uani 1 1 d . . . . .
H18A H 0.3106 0.1326 0.3751 0.036 Uiso 1 1 calc R U . . .
H18B H 0.5225 0.1462 0.3509 0.036 Uiso 1 1 calc R U . . .
C19 C 0.4716(3) 0.04732(15) 0.32385(14) 0.0281(6) Uani 1 1 d . . . . .
H19A H 0.3709 0.0334 0.3040 0.034 Uiso 1 1 calc R U . . .
H19B H 0.5840 0.0455 0.2842 0.034 Uiso 1 1 calc R U . . .
C20 C 0.5078(4) -0.01460(16) 0.39844(14) 0.0310(6) Uani 1 1 d . . . . .
H20A H 0.6105 -0.0017 0.4178 0.037 Uiso 1 1 calc R U . . .
H20B H 0.3963 -0.0126 0.4385 0.037 Uiso 1 1 calc R U . . .
C21 C 0.5563(4) -0.09791(17) 0.38663(16) 0.0410(7) Uani 1 1 d . . . . .
H21A H 0.6683 -0.0995 0.3468 0.049 Uiso 1 1 calc R U . . .
H21B H 0.4542 -0.1098 0.3661 0.049 Uiso 1 1 calc R U . . .
C22 C 0.5911(5) -0.16250(18) 0.45968(17) 0.0480(8) Uani 1 1 d . . . . .
H22A H 0.4797 -0.1612 0.4998 0.058 Uiso 1 1 calc R U . . .
H22B H 0.6943 -0.1514 0.4802 0.058 Uiso 1 1 calc R U . . .
C23 C 0.6380(8) -0.2451(2) 0.4453(2) 0.0931(16) Uani 1 1 d . . . . .
H23A H 0.6591 -0.2844 0.4940 0.140 Uiso 1 1 calc R U . . .
H23B H 0.5352 -0.2570 0.4261 0.140 Uiso 1 1 calc R U . . .
H23C H 0.7499 -0.2471 0.4064 0.140 Uiso 1 1 calc R U . . .
C24 C 0.2363(4) 0.38272(15) 0.05124(15) 0.0332(6) Uani 1 1 d . . . . .
H24A H 0.3230 0.4222 0.0397 0.040 Uiso 1 1 calc R U . . .
H24B H 0.1103 0.4100 0.0645 0.040 Uiso 1 1 calc R U . . .
C25 C 0.2445(4) 0.35535(15) -0.02158(15) 0.0343(6) Uani 1 1 d . . . . .
H25A H 0.1571 0.3163 -0.0106 0.041 Uiso 1 1 calc R U . . .
H25B H 0.3704 0.3281 -0.0352 0.041 Uiso 1 1 calc R U . . .
C26 C 0.1978(5) 0.42263(17) -0.09063(17) 0.0499(8) Uani 1 1 d . . . . .
H26A H 0.2921 0.4591 -0.1045 0.060 Uiso 1 1 calc R U . . .
H26B H 0.0771 0.4529 -0.0752 0.060 Uiso 1 1 calc R U . . .
C27 C 0.1883(4) 0.3952(2) -0.16237(18) 0.0595(9) Uani 1 1 d D . . . .
H27A H 0.1083 0.3527 -0.1467 0.071 Uiso 1 1 calc R U . . .
H27B H 0.1302 0.4402 -0.2002 0.071 Uiso 1 1 calc R U . . .
C28 C 0.3760(5) 0.3642(3) -0.2019(2) 0.0811(13) Uani 1 1 d D . . . .
H28A H 0.4347 0.3188 -0.1646 0.097 Uiso 1 1 calc R U . . .
H28B H 0.4566 0.4065 -0.2182 0.097 Uiso 1 1 calc R U . . .
C29 C 0.3575(10) 0.3377(3) -0.2727(2) 0.136(2) Uani 1 1 d D . . . .
H29A H 0.4801 0.3180 -0.2972 0.204 Uiso 1 1 calc R U . . .
H29B H 0.2793 0.2953 -0.2565 0.204 Uiso 1 1 calc R U . . .
H29C H 0.3012 0.3829 -0.3100 0.204 Uiso 1 1 calc R U . . .
C30 C 0.9640(3) 0.06699(15) 0.52863(14) 0.0271(6) Uani 1 1 d . . . . .
H30A H 0.9402 0.1130 0.5482 0.032 Uiso 1 1 calc R U . . .
C31 C 0.9557(3) 0.07644(14) 0.45058(14) 0.0255(6) Uani 1 1 d . . . . .
C32 C 0.9090(3) 0.15349(15) 0.40028(14) 0.0285(6) Uani 1 1 d . . . . .
H32A H 0.8828 0.1998 0.4193 0.034 Uiso 1 1 calc R U . . .
C33 C 0.9036(3) 0.15780(14) 0.32534(14) 0.0254(6) Uani 1 1 d . . . . .
C34 C 0.8651(3) 0.20876(15) 0.24672(14) 0.0262(6) Uani 1 1 d . . . . .
C35 C 0.8103(3) 0.28326(15) 0.20463(14) 0.0273(6) Uani 1 1 d . . . . .
C36 C 0.7979(3) 0.28807(15) 0.12464(14) 0.0282(6) Uani 1 1 d . . . . .
C37 C 0.7408(4) 0.36174(16) 0.07429(15) 0.0340(6) Uani 1 1 d . . . . .
H37A H 0.7112 0.4078 0.0939 0.041 Uiso 1 1 calc R U . . .
C38 C 0.7268(4) 0.36917(17) -0.00132(16) 0.0377(7) Uani 1 1 d . . . . .
H38A H 0.6877 0.4197 -0.0334 0.045 Uiso 1 1 calc R U . . .
C39 C 0.7700(4) 0.30244(17) -0.03171(16) 0.0376(7) Uani 1 1 d . . . . .
H39A H 0.7608 0.3073 -0.0844 0.045 Uiso 1 1 calc R U . . .
C40 C 0.8259(4) 0.22965(16) 0.01535(15) 0.0333(6) Uani 1 1 d . . . . .
H40A H 0.8548 0.1847 -0.0059 0.040 Uiso 1 1 calc R U . . .
C41 C 0.8418(3) 0.21933(15) 0.09350(14) 0.0277(6) Uani 1 1 d . . . . .
C42 C 0.8996(3) 0.14135(15) 0.14117(14) 0.0257(6) Uani 1 1 d . . . . .
C43 C 0.9076(3) 0.13912(15) 0.21599(14) 0.0262(6) Uani 1 1 d . . . . .
C44 C 0.9441(3) 0.08821(15) 0.29456(14) 0.0258(6) Uani 1 1 d . . . . .
C45 C 0.9877(3) 0.01440(15) 0.33972(14) 0.0269(6) Uani 1 1 d . . . . .
H45A H 1.0132 -0.0309 0.3190 0.032 Uiso 1 1 calc R U . . .
C46 C 0.9941(3) 0.00719(14) 0.41991(14) 0.0248(5) Uani 1 1 d . . . . .
C47 C 0.7648(4) 0.35670(15) 0.23534(15) 0.0316(6) Uani 1 1 d . . . . .
H47A H 0.8468 0.3958 0.2033 0.038 Uiso 1 1 calc R U . . .
H47B H 0.6361 0.3806 0.2290 0.038 Uiso 1 1 calc R U . . .
C48 C 0.7844(4) 0.34220(15) 0.31968(15) 0.0320(6) Uani 1 1 d . . . . .
H48A H 0.9118 0.3166 0.3265 0.038 Uiso 1 1 calc R U . . .
H48B H 0.6990 0.3046 0.3519 0.038 Uiso 1 1 calc R U . . .
C49 C 0.7448(4) 0.41683(16) 0.34965(16) 0.0387(7) Uani 1 1 d . . . . .
H49A H 0.8312 0.4544 0.3183 0.046 Uiso 1 1 calc R U . . .
H49B H 0.6176 0.4428 0.3430 0.046 Uiso 1 1 calc R U . . .
C50 C 0.7647(5) 0.39885(16) 0.43452(17) 0.0494(8) Uani 1 1 d D . . . .
H50A H 0.8836 0.3644 0.4423 0.059 Uiso 1 1 calc R U . . .
H50B H 0.6645 0.3685 0.4662 0.059 Uiso 1 1 calc R U . . .
C51 C 0.7585(7) 0.47130(18) 0.46471(18) 0.0845(14) Uani 1 1 d D . . . .
H51A H 0.6399 0.5061 0.4575 0.101 Uiso 1 1 calc R U . . .
H51B H 0.8597 0.5016 0.4342 0.101 Uiso 1 1 calc R U . . .
C52 C 0.7780(9) 0.4481(3) 0.55037(19) 0.117(2) Uani 1 1 d D . . . .
H52A H 0.7735 0.4960 0.5680 0.176 Uiso 1 1 calc R U . . .
H52B H 0.6767 0.4188 0.5809 0.176 Uiso 1 1 calc R U . . .
H52C H 0.8964 0.4144 0.5575 0.176 Uiso 1 1 calc R U . . .
C53 C 0.9456(3) 0.07095(15) 0.10587(14) 0.0287(6) Uani 1 1 d . . . . .
H53A H 1.0524 0.0802 0.0636 0.034 Uiso 1 1 calc R U . . .
H53B H 0.8394 0.0687 0.0818 0.034 Uiso 1 1 calc R U . . .
C54 C 0.9909(4) -0.00910(15) 0.16102(15) 0.0327(6) Uani 1 1 d . . . . .
H54A H 0.8830 -0.0199 0.2023 0.039 Uiso 1 1 calc R U . . .
H54B H 1.0955 -0.0072 0.1862 0.039 Uiso 1 1 calc R U . . .
C55 C 1.0415(5) -0.07727(15) 0.12079(17) 0.0514(9) Uani 1 1 d D . . . .
H55A H 0.9268 -0.0899 0.1102 0.062 Uiso 1 1 calc R U . A 1
H55B H 1.1200 -0.0591 0.0700 0.062 Uiso 1 1 calc R U . A 1
C56 C 1.1428(8) -0.1528(3) 0.1670(4) 0.040(2) Uani 0.433(8) 1 d D . P B 1
H56A H 1.2168 -0.1842 0.1312 0.048 Uiso 0.433(8) 1 calc R U P B 1
H56B H 1.2279 -0.1391 0.1953 0.048 Uiso 0.433(8) 1 calc R U P B 1
C57 C 1.0029(9) -0.2014(5) 0.2247(5) 0.082(4) Uani 0.433(8) 1 d D . P B 1
H57A H 0.9297 -0.2225 0.1970 0.099 Uiso 0.433(8) 1 calc R U P B 1
H57B H 0.9175 -0.1683 0.2563 0.099 Uiso 0.433(8) 1 calc R U P B 1
C56' C 1.0143(10) -0.1570(2) 0.1781(3) 0.062(2) Uani 0.567(8) 1 d D . P B 2
H56C H 0.8952 -0.1511 0.2132 0.074 Uiso 0.567(8) 1 calc R U P B 2
H56D H 1.0074 -0.1958 0.1490 0.074 Uiso 0.567(8) 1 calc R U P B 2
C57' C 1.1685(11) -0.1892(4) 0.2268(5) 0.131(5) Uani 0.567(8) 1 d D . P B 2
H57C H 1.1732 -0.1537 0.2598 0.157 Uiso 0.567(8) 1 calc R U P B 2
H57D H 1.2899 -0.1959 0.1935 0.157 Uiso 0.567(8) 1 calc R U P B 2
C58 C 1.1145(11) -0.2690(4) 0.2761(4) 0.227(5) Uani 1 1 d D . . . .
H58A H 1.0305 -0.3024 0.3147 0.340 Uiso 1 1 calc R U . B 1
H58B H 1.1985 -0.3010 0.2440 0.340 Uiso 1 1 calc R U . B 1
H58C H 1.1864 -0.2471 0.3030 0.340 Uiso 1 1 calc R U . B 1

loop_
_atom_site_aniso_label
_atom_site_aniso_U_11
_atom_site_aniso_U_22
_atom_site_aniso_U_33
_atom_site_aniso_U_23
_atom_site_aniso_U_13
_atom_site_aniso_U_12
C1 0.0290(13) 0.0208(13) 0.0246(13) -0.0043(10) -0.0066(10) -0.0026(10)
C2 0.0239(13) 0.0229(13) 0.0245(13) -0.0061(10) -0.0036(10) -0.0033(10)
C3 0.0304(14) 0.0224(13) 0.0237(13) -0.0049(10) -0.0060(10) -0.0021(10)
C4 0.0252(13) 0.0247(13) 0.0255(13) -0.0083(10) -0.0020(10) -0.0051(10)
C5 0.0240(13) 0.0241(13) 0.0298(14) -0.0102(11) -0.0035(10) -0.0032(10)
C6 0.0217(13) 0.0314(14) 0.0307(14) -0.0144(11) -0.0024(10) -0.0028(10)
C7 0.0238(13) 0.0349(15) 0.0347(15) -0.0178(12) -0.0026(11) -0.0048(11)
C8 0.0341(15) 0.0382(16) 0.0400(16) -0.0204(13) -0.0043(12) -0.0025(12)
C9 0.0442(17) 0.0448(18) 0.0439(17) -0.0287(15) -0.0069(14) -0.0018(13)
C10 0.0448(17) 0.0346(16) 0.0549(19) -0.0280(15) -0.0091(14) 0.0018(13)
C11 0.0377(16) 0.0280(15) 0.0469(17) -0.0183(13) -0.0067(13) -0.0009(12)
C12 0.0244(13) 0.0305(14) 0.0398(15) -0.0183(12) -0.0042(11) -0.0016(11)
C13 0.0244(13) 0.0251(14) 0.0367(15) -0.0136(11) -0.0040(11) -0.0025(10)
C14 0.0237(13) 0.0244(13) 0.0312(14) -0.0119(11) -0.0032(10) -0.0026(10)
C15 0.0232(13) 0.0208(13) 0.0267(13) -0.0068(10) -0.0041(10) -0.0016(10)
C16 0.0302(14) 0.0192(13) 0.0288(14) -0.0046(10) -0.0065(11) -0.0018(10)
C17 0.0224(12) 0.0232(13) 0.0272(13) -0.0085(10) -0.0038(10) -0.0030(10)
C18 0.0259(13) 0.0395(15) 0.0275(14) -0.0146(12) -0.0013(11) -0.0042(11)
C19 0.0271(13) 0.0328(14) 0.0262(13) -0.0109(11) -0.0024(10) -0.0056(11)
C20 0.0308(14) 0.0389(16) 0.0238(13) -0.0080(11) -0.0025(11) -0.0081(11)
C21 0.0571(19) 0.0370(17) 0.0285(15) -0.0082(12) -0.0055(13) -0.0066(14)
C22 0.061(2) 0.0419(18) 0.0379(17) -0.0058(14) -0.0078(15) -0.0064(15)
C23 0.177(5) 0.041(2) 0.051(2) -0.0007(18) -0.020(3) -0.002(3)
C24 0.0381(15) 0.0219(14) 0.0414(16) -0.0120(12) -0.0085(12) 0.0000(11)
C25 0.0430(16) 0.0203(13) 0.0391(16) -0.0067(11) -0.0102(13) -0.0003(11)
C26 0.076(2) 0.0244(15) 0.0447(18) -0.0052(13) -0.0141(16) 0.0041(14)
C27 0.078(3) 0.046(2) 0.0445(19) 0.0062(15) -0.0158(18) -0.0052(17)
C28 0.107(3) 0.080(3) 0.049(2) -0.013(2) -0.005(2) -0.005(2)
C29 0.228(7) 0.117(5) 0.058(3) -0.030(3) -0.001(4) -0.021(5)
C30 0.0269(13) 0.0241(13) 0.0311(14) -0.0089(11) -0.0032(11) -0.0044(10)
C31 0.0231(13) 0.0271(14) 0.0276(14) -0.0076(11) -0.0038(10) -0.0060(10)
C32 0.0304(14) 0.0241(13) 0.0315(15) -0.0074(11) -0.0045(11) -0.0051(10)
C33 0.0236(13) 0.0256(13) 0.0268(14) -0.0064(11) -0.0029(10) -0.0046(10)
C34 0.0244(13) 0.0295(14) 0.0251(13) -0.0069(11) -0.0031(10) -0.0055(10)
C35 0.0241(13) 0.0269(14) 0.0301(14) -0.0048(11) -0.0030(11) -0.0064(10)
C36 0.0266(13) 0.0289(14) 0.0285(14) -0.0035(11) -0.0047(11) -0.0073(11)
C37 0.0384(16) 0.0279(14) 0.0354(15) -0.0049(12) -0.0091(12) -0.0052(11)
C38 0.0419(16) 0.0327(16) 0.0351(16) 0.0001(12) -0.0105(13) -0.0047(12)
C39 0.0459(17) 0.0391(17) 0.0271(14) -0.0030(12) -0.0105(12) -0.0075(13)
C40 0.0372(15) 0.0340(15) 0.0289(14) -0.0059(12) -0.0055(12) -0.0080(12)
C41 0.0256(13) 0.0307(14) 0.0265(14) -0.0048(11) -0.0027(10) -0.0087(11)
C42 0.0223(13) 0.0283(14) 0.0267(13) -0.0060(11) -0.0011(10) -0.0082(10)
C43 0.0220(13) 0.0282(14) 0.0286(14) -0.0074(11) -0.0025(10) -0.0045(10)
C44 0.0216(13) 0.0312(14) 0.0255(13) -0.0074(11) -0.0026(10) -0.0066(10)
C45 0.0286(14) 0.0251(14) 0.0278(14) -0.0064(11) -0.0047(11) -0.0058(10)
C46 0.0208(12) 0.0271(14) 0.0268(13) -0.0070(11) -0.0023(10) -0.0053(10)
C47 0.0331(15) 0.0269(14) 0.0346(15) -0.0071(11) -0.0058(11) -0.0037(11)
C48 0.0365(15) 0.0267(14) 0.0345(15) -0.0097(11) -0.0067(12) -0.0040(11)
C49 0.0470(17) 0.0320(16) 0.0381(16) -0.0118(13) -0.0046(13) -0.0056(13)
C50 0.064(2) 0.0439(18) 0.0429(18) -0.0164(15) -0.0037(15) -0.0106(15)
C51 0.145(4) 0.059(3) 0.060(2) -0.033(2) -0.020(3) -0.008(3)
C52 0.215(7) 0.088(4) 0.067(3) -0.043(3) -0.038(4) -0.014(4)
C53 0.0278(14) 0.0323(14) 0.0261(13) -0.0073(11) -0.0013(11) -0.0073(11)
C54 0.0388(15) 0.0311(15) 0.0307(14) -0.0111(12) -0.0054(12) -0.0057(12)
C55 0.088(3) 0.0307(17) 0.0385(17) -0.0126(13) -0.0142(16) -0.0051(16)
C56 0.032(4) 0.036(4) 0.053(5) -0.017(4) -0.005(4) 0.003(3)
C57 0.051(6) 0.056(6) 0.103(9) 0.014(6) 0.013(5) 0.004(5)
C56' 0.083(6) 0.036(4) 0.055(4) -0.017(3) 0.008(4) 0.003(4)
C57' 0.152(10) 0.070(6) 0.117(8) 0.031(6) -0.020(7) 0.033(6)
C58 0.246(9) 0.130(6) 0.161(7) 0.081(5) 0.039(6) 0.072(6)

loop_
_atom_type_symbol
_atom_type_description
_atom_type_scat_dispersion_real
_atom_type_scat_dispersion_imag
_atom_type_scat_source
C C 0.0033 0.0016 'International Tables Vol C Tables 4.2.6.8 and 6.1.1.4'
H H 0.0000 0.0000 'International Tables Vol C Tables 4.2.6.8 and 6.1.1.4'

loop_
_geom_angle_atom_site_label_1
_geom_angle_atom_site_label_2
_geom_angle_atom_site_label_3
_geom_angle
_geom_angle_site_symmetry_1
_geom_angle_site_symmetry_3
C17 C1 C2 123.1(2) 2_655 .
C1 C2 C3 121.1(2) . .
C1 C2 C17 118.5(2) . .
C3 C2 C17 120.4(2) . .
C4 C3 C2 117.4(2) . .
C3 C4 C15 122.2(2) . .
C3 C4 C5 147.6(2) . .
C15 C4 C5 90.22(19) . .
C6 C5 C14 124.5(2) . .
C6 C5 C4 145.8(2) . .
C14 C5 C4 89.76(19) . .
C5 C6 C7 114.1(2) . .
C5 C6 C18 125.5(2) . .
C7 C6 C18 120.4(2) . .
C8 C7 C12 118.2(2) . .
C8 C7 C6 120.0(2) . .
C12 C7 C6 121.8(2) . .
C9 C8 C7 122.0(3) . .
C8 C9 C10 119.9(3) . .
C11 C10 C9 120.2(3) . .
C10 C11 C12 122.1(3) . .
C11 C12 C7 117.7(2) . .
C11 C12 C13 120.5(2) . .
C7 C12 C13 121.8(2) . .
C14 C13 C12 114.2(2) . .
C14 C13 C24 125.4(2) . .
C12 C13 C24 120.4(2) . .
C13 C14 C5 123.5(2) . .
C13 C14 C15 146.0(2) . .
C5 C14 C15 90.42(19) . .
C16 C15 C4 122.5(2) . .
C16 C15 C14 147.9(2) . .
C4 C15 C14 89.60(19) . .
C15 C16 C17 117.2(2) . .
C1 C17 C2 118.4(2) 2_655 .
C1 C17 C16 121.3(2) 2_655 .
C2 C17 C16 120.3(2) . .
C6 C18 C19 114.8(2) . .
C20 C19 C18 114.0(2) . .
C21 C20 C19 112.3(2) . .
C20 C21 C22 114.6(2) . .
C21 C22 C23 112.8(3) . .
C13 C24 C25 115.1(2) . .
C24 C25 C26 113.2(2) . .
C25 C26 C27 113.8(2) . .
C28 C27 C26 113.4(3) . .
C27 C28 C29 110.9(4) . .
C31 C30 C46 123.3(2) . 2_756
C30 C31 C32 121.4(2) . .
C30 C31 C46 118.9(2) . .
C32 C31 C46 119.7(2) . .
C33 C32 C31 117.9(2) . .
C32 C33 C44 122.3(2) . .
C32 C33 C34 147.9(2) . .
C44 C33 C34 89.81(19) . .
C35 C34 C43 124.1(2) . .
C35 C34 C33 145.9(2) . .
C43 C34 C33 90.00(19) . .
C34 C35 C36 114.2(2) . .
C34 C35 C47 125.1(2) . .
C36 C35 C47 120.7(2) . .
C37 C36 C41 117.6(2) . .
C37 C36 C35 120.3(2) . .
C41 C36 C35 122.0(2) . .
C38 C37 C36 122.4(3) . .
C37 C38 C39 119.9(3) . .
C40 C39 C38 119.4(3) . .
C39 C40 C41 122.5(3) . .
C40 C41 C36 118.0(2) . .
C40 C41 C42 120.6(2) . .
C36 C41 C42 121.4(2) . .
C43 C42 C41 114.9(2) . .
C43 C42 C53 125.6(2) . .
C41 C42 C53 119.6(2) . .
C42 C43 C34 123.4(2) . .
C42 C43 C44 146.5(2) . .
C34 C43 C44 90.00(19) . .
C45 C44 C33 122.0(2) . .
C45 C44 C43 147.8(2) . .
C33 C44 C43 90.19(19) . .
C44 C45 C46 117.5(2) . .
C30 C46 C45 121.5(2) 2_756 .
C30 C46 C31 117.8(2) 2_756 .
C45 C46 C31 120.7(2) . .
C48 C47 C35 114.5(2) . .
C47 C48 C49 114.3(2) . .
C50 C49 C48 112.2(2) . .
C49 C50 C51 114.9(2) . .
C50 C51 C52 111.5(3) . .
C42 C53 C54 116.1(2) . .
C53 C54 C55 113.2(2) . .
C56' C55 C54 111.7(3) . .
C56 C55 C54 114.6(3) . .
C57 C56 C55 109.4(4) . .
C56 C57 C58 106.1(4) . .
C57' C56' C55 112.9(4) . .
C56' C57' C58 102.9(4) . .

loop_
_geom_bond_atom_site_label_1
_geom_bond_atom_site_label_2
_geom_bond_distance
_geom_bond_site_symmetry_2
C1 C17 1.391(3) 2_655
C1 C2 1.397(3) .
C2 C3 1.434(3) .
C2 C17 1.439(3) .
C3 C4 1.356(3) .
C4 C15 1.447(3) .
C4 C5 1.503(3) .
C5 C6 1.357(3) .
C5 C14 1.442(3) .
C6 C7 1.449(4) .
C6 C18 1.502(4) .
C7 C8 1.409(4) .
C7 C12 1.436(4) .
C8 C9 1.378(4) .
C9 C10 1.387(4) .
C10 C11 1.367(4) .
C11 C12 1.419(4) .
C12 C13 1.449(4) .
C13 C14 1.366(3) .
C13 C24 1.503(4) .
C14 C15 1.502(3) .
C15 C16 1.350(3) .
C16 C17 1.444(3) .
C17 C1 1.391(3) 2_655
C18 C19 1.520(4) .
C19 C20 1.520(3) .
C20 C21 1.516(4) .
C21 C22 1.520(4) .
C22 C23 1.522(5) .
C24 C25 1.514(4) .
C25 C26 1.515(4) .
C26 C27 1.528(4) .
C27 C28 1.5191(10) .
C28 C29 1.5208(10) .
C30 C31 1.390(3) .
C30 C46 1.404(3) 2_756
C31 C32 1.439(4) .
C31 C46 1.442(3) .
C32 C33 1.347(3) .
C33 C44 1.449(3) .
C33 C34 1.509(3) .
C34 C35 1.361(3) .
C34 C43 1.449(3) .
C35 C36 1.449(4) .
C35 C47 1.510(4) .
C36 C37 1.414(4) .
C36 C41 1.438(4) .
C37 C38 1.363(4) .
C38 C39 1.398(4) .
C39 C40 1.375(4) .
C40 C41 1.403(4) .
C41 C42 1.449(4) .
C42 C43 1.358(3) .
C42 C53 1.510(3) .
C43 C44 1.504(3) .
C44 C45 1.355(3) .
C45 C46 1.432(3) .
C46 C30 1.404(3) 2_756
C47 C48 1.510(4) .
C48 C49 1.523(4) .
C49 C50 1.513(4) .
C50 C51 1.5185(10) .
C51 C52 1.5202(10) .
C53 C54 1.513(4) .
C54 C55 1.530(4) .
C55 C56' 1.5213(10) .
C55 C56 1.5213(10) .
C56 C57 1.5201(10) .
C57 C58 1.5210(10) .
C56' C57' 1.5199(10) .
C57' C58 1.5215(10) .
